data_4513290
loop_
_publ_author_name
'Gu\'nka, Piotr A.'
'Dranka, Maciej'
'Hanfland, Michael'
'Dziubek, Kamil F.'
'Katrusiak, Andrzej'
'Zachara, Janusz'

_publ_section_title
;
 Cascade of High-Pressure Transitions of Claudetite II and the First Polar
 Phase of Arsenic(III) Oxide
;
_journal_issue 8
_journal_name_full 'Crystal Growth &amp; Design'
_journal_page_first 3950
_journal_paper_doi 10.1021/acs.cgd.5b00567
_journal_volume 15
_journal_year 2015
_chemical_formula_moiety '0.5(As4 O6)'
_chemical_formula_sum 'As2 O3'
_chemical_formula_weight 197.84
_space_group_crystal_system monoclinic
_space_group_IT_number 4
_space_group_name_Hall 'P 2yb'
_space_group_name_H-M_alt 'P 1 21 1'
_symmetry_space_group_name_Hall 'P 2yb'
_symmetry_space_group_name_H-M 'P 1 21 1'
_atom_sites_solution_primary direct
_audit_creation_date 2015-04-13
_audit_creation_method
;
Olex2 1.2-beta
(compiled 2014.11.28 svn.r3107 for OlexSys, GUI svn.r4998)
;
_cell_angle_alpha 90
_cell_angle_beta 106.90(3)
_cell_angle_gamma 90
_cell_formula_units_Z 4
_cell_length_a 8.3570(10)
_cell_length_b 4.0889(2)
_cell_length_c 7.400(4)
_cell_measurement_pressure 1.168e7(7)
_cell_measurement_reflns_used 290
_cell_measurement_temperature 293(2)
_cell_measurement_theta_max 19.0730
_cell_measurement_theta_min 1.4840
_cell_volume 241.94(14)
_computing_cell_refinement
;
CrysAlisPro, Agilent Technologies,
Version 1.171.37.35 (release 13-08-2014 CrysAlis171 .NET)
(compiled Aug 13 2014,18:06:01)
;
_computing_data_collection
;
CrysAlisPro, Agilent Technologies,
Version 1.171.37.35 (release 13-08-2014 CrysAlis171 .NET)
(compiled Aug 13 2014,18:06:01)
;
_computing_data_reduction
;
CrysAlisPro, Agilent Technologies,
Version 1.171.37.35 (release 13-08-2014 CrysAlis171 .NET)
(compiled Aug 13 2014,18:06:01)
;
_computing_molecular_graphics 'Olex2 (Dolomanov et al., 2009)'
_computing_publication_material 'Olex2 (Dolomanov et al., 2009)'
_computing_structure_refinement 'ShelXL (Sheldrick, 2008)'
_computing_structure_solution 'ShelXT (Sheldrick, 2015)'
_diffrn_ambient_environment He
_diffrn_ambient_pressure 1.168e7(7)
_diffrn_ambient_temperature 293(2)
_diffrn_detector 'CCD plate'
_diffrn_measured_fraction_theta_full 0.427
_diffrn_measured_fraction_theta_max 0.222
_diffrn_measurement_details
;
  1 phi    142.00  218.00   0.5000    1.0000
omega____ theta____ kappa____ phi______ frames
   0.0000    0.0000    0.0000     -     152
;
_diffrn_measurement_device 'abstract diffractometer'
_diffrn_measurement_device_type 'MAR-CrysAlisPro-abstract goniometer: imported MAR images'
_diffrn_measurement_method '\p scans'
_diffrn_orient_matrix_UB_11 0.0583176000
_diffrn_orient_matrix_UB_12 0.0072593000
_diffrn_orient_matrix_UB_13 0.0140262000
_diffrn_orient_matrix_UB_21 -0.0027333000
_diffrn_orient_matrix_UB_22 0.0816713000
_diffrn_orient_matrix_UB_23 0.0285722000
_diffrn_orient_matrix_UB_31 0.0035016000
_diffrn_orient_matrix_UB_32 -0.0595390000
_diffrn_orient_matrix_UB_33 0.0409064000
_diffrn_radiation_monochromator synchrotron
_diffrn_radiation_probe x-ray
_diffrn_radiation_wavelength 0.41427
_diffrn_reflns_av_R_equivalents 0.1105
_diffrn_reflns_av_unetI/netI 0.1345
_diffrn_reflns_laue_measured_fraction_full 0.427
_diffrn_reflns_laue_measured_fraction_max 0.222
_diffrn_reflns_limit_h_max 13
_diffrn_reflns_limit_h_min -15
_diffrn_reflns_limit_k_max 7
_diffrn_reflns_limit_k_min -6
_diffrn_reflns_limit_l_max 6
_diffrn_reflns_limit_l_min -5
_diffrn_reflns_number 738
_diffrn_reflns_point_group_measured_fraction_full 0.454
_diffrn_reflns_point_group_measured_fraction_max 0.227
_diffrn_reflns_theta_full 14.392
_diffrn_reflns_theta_max 22.039
_diffrn_reflns_theta_min 1.484
_diffrn_source synchrotron
_exptl_absorpt_coefficient_mu 6.275
_exptl_absorpt_correction_T_max 1.00000
_exptl_absorpt_correction_T_min 0.66147
_exptl_absorpt_correction_type multi-scan
_exptl_absorpt_process_details
;
CrysAlisPro, Agilent Technologies,
Version 1.171.37.35 (release 13-08-2014 CrysAlis171 .NET)
(compiled Aug 13 2014,18:06:01)
Empirical absorption correction using spherical harmonics,
 implemented in SCALE3 ABSPACK scaling algorithm.
;
_exptl_crystal_density_diffrn 5.431
_exptl_crystal_description block
_exptl_crystal_F_000 360
_exptl_crystal_size_max 0.05
_exptl_crystal_size_mid 0.04
_exptl_crystal_size_min 0.03
_refine_diff_density_max 2.098
_refine_diff_density_min -1.739
_refine_diff_density_rms 0.448
_refine_ls_abs_structure_details
;
 Refined as an inversion twin.
;
_refine_ls_extinction_method none
_refine_ls_goodness_of_fit_ref 1.180
_refine_ls_hydrogen_treatment undef
_refine_ls_matrix_type full
_refine_ls_number_parameters 62
_refine_ls_number_reflns 573
_refine_ls_number_restraints 67
_refine_ls_restrained_S_all 1.115
_refine_ls_R_factor_all 0.1383
_refine_ls_R_factor_gt 0.1179
_refine_ls_shift/su_max 0.000
_refine_ls_shift/su_mean 0.000
_refine_ls_structure_factor_coef Fsqd
_refine_ls_weighting_details 'w=1/[\s^2^(Fo^2^)+(0.1840P)^2^+0.9780P] where P=(Fo^2^+2Fc^2^)/3'
_refine_ls_weighting_scheme calc
_refine_ls_wR_factor_gt 0.3061
_refine_ls_wR_factor_ref 0.3373
_reflns_Friedel_coverage 0.853
_reflns_friedel_fraction_full 0.490
_reflns_friedel_fraction_max 0.232
_reflns_number_gt 384
_reflns_number_total 573
_reflns_threshold_expression 'I > 2\s(I)'
_cod_data_source_file cg5b00567_si_002.cif
_cod_data_source_block mclau2_015_pl
_cod_depositor_comments 'Adding full bibliography for 4513277--4513300.cif.'
_cod_database_code 4513290
_shelx_space_group_comment
;
The symmetry employed for this shelxl refinement is uniquely defined
by the following loop, which should always be used as a source of
symmetry information in preference to the above space-group names.
They are only intended as comments.
;
_olex2_refinement_description
;
1. Twinned data refinement
 Scales: 1.1(8) -0.1(8)
2. Restrained distances
 As1-O1 \\sim As1-O2 \\sim As2-O2 \\sim As2-O3 \\sim As3-O4 \\sim As3-O5 \\sim
As4-O5 \\sim As4-O6 \\sim As1-
 O1 \\sim As1-O1 \\sim As1-O1_$1 \\sim As2-O3_$2 \\sim As3-O4_$3 \\sim As4-O6_$4
 with sigma of 0.01
;
_shelx_shelxl_version_number 2014/7
_olex2_submission_special_instructions 'No special instructions were received'

loop_
_space_group_symop_operation_xyz
'x, y, z'
'-x, y+1/2, -z'

loop_
_atom_site_label
_atom_site_type_symbol
_atom_site_fract_x
_atom_site_fract_y
_atom_site_fract_z
_atom_site_U_iso_or_equiv
_atom_site_adp_type
_atom_site_occupancy
_atom_site_site_symmetry_order
_atom_site_calc_flag
_atom_site_refinement_flags_posn
_atom_site_disorder_assembly
_atom_site_disorder_group
As1 As 0.3709(9) 0.2228(14) -0.112(2) 0.045(7) Uani 1 1 d D . .
As2 As 0.1180(7) 0.0265(13) 0.126(2) 0.049(9) Uani 1 1 d D A 1
O1 O 0.580(3) 0.314(6) 0.027(7) 0.032(8) Uiso 1 1 d D . .
O2 O 0.258(5) 0.296(7) 0.056(6) 0.050(12) Uiso 1 1 d D . .
O3 O -0.029(4) 0.355(6) 0.104(4) 0.038(10) Uiso 1 1 d D . .
As3 As 0.3972(8) 0.6054(16) 0.3552(19) 0.043(7) Uani 1 1 d D . .
As4 As 0.1415(9) 0.6559(15) 0.573(3) 0.058(8) Uani 1 1 d D . .
O4 O 0.523(4) 0.244(6) 0.406(4) 0.037(9) Uiso 1 1 d D . .
O5 O 0.227(5) 0.421(7) 0.418(7) 0.034(9) Uiso 1 1 d D . .
O6 O -0.027(4) 0.812(8) 0.383(4) 0.050(12) Uiso 1 1 d D . .

loop_
_atom_site_aniso_label
_atom_site_aniso_U_11
_atom_site_aniso_U_22
_atom_site_aniso_U_33
_atom_site_aniso_U_23
_atom_site_aniso_U_13
_atom_site_aniso_U_12
As1 0.042(4) 0.029(3) 0.07(2) 0.008(4) 0.027(8) 0.005(2)
As2 0.034(4) 0.033(3) 0.08(3) 0.006(5) 0.017(10) -0.002(2)
As3 0.038(3) 0.031(3) 0.07(2) 0.013(5) 0.024(7) 0.002(3)
As4 0.039(3) 0.036(4) 0.11(3) 0.006(4) 0.038(9) 0.003(2)

loop_
_atom_type_symbol
_atom_type_description
_atom_type_scat_dispersion_real
_atom_type_scat_dispersion_imag
_atom_type_scat_source
As As 0.3110 0.7990 'International Tables Vol C Tables 4.2.6.8 and 6.1.1.4'
O O 0.0020 0.0020 'International Tables Vol C Tables 4.2.6.8 and 6.1.1.4'

loop_
_geom_angle_atom_site_label_1
_geom_angle_atom_site_label_2
_geom_angle_atom_site_label_3
_geom_angle
_geom_angle_site_symmetry_1
_geom_angle_site_symmetry_3
O1 As1 O1 84.7(8) 2_645 .
O1 As1 O2 92(2) 2_645 .
O2 As1 O1 101(2) . .
O2 As2 O3 90.2(17) . .
O2 As2 O3 95.5(14) . 2_545
O3 As2 O3 97.2(11) 2_545 .
As1 O1 As1 118.9(15) 2_655 .
As1 O2 As2 128.1(17) . .
As2 O3 As2 117.5(16) 2 .
O4 As3 O4 91.5(11) . 2_656
O4 As3 O5 93.6(17) . .
O5 As3 O4 88.5(15) . 2_656
O6 As4 O5 93(2) . .
O6 As4 O5 91.7(17) 2_546 .
O6 As4 O6 94.8(13) 2_546 .
As3 O4 As3 119.8(18) . 2_646
As3 O5 As4 115.8(14) . .
As4 O6 As4 118.6(17) 2_556 .

loop_
_geom_bond_atom_site_label_1
_geom_bond_atom_site_label_2
_geom_bond_distance
_geom_bond_site_symmetry_2
As1 O1 1.789(15) 2_645
As1 O1 1.791(15) .
As1 O2 1.789(15) .
As2 O2 1.790(15) .
As2 O3 1.791(16) 2_545
As2 O3 1.794(15) .
O1 As1 1.789(15) 2_655
O3 As2 1.791(16) 2
As3 O4 1.789(15) .
As3 O4 1.789(16) 2_656
As3 O5 1.789(14) .
As4 O5 1.791(15) .
As4 O6 1.791(16) .
As4 O6 1.785(16) 2_546
O4 As3 1.789(16) 2_646
O6 As4 1.785(15) 2_556

loop_
_geom_torsion_atom_site_label_1
_geom_torsion_atom_site_label_2
_geom_torsion_atom_site_label_3
_geom_torsion_atom_site_label_4
_geom_torsion
_geom_torsion_site_symmetry_1
_geom_torsion_site_symmetry_4
O1 As1 O1 As1 -155(5) 2_645 2_655
O1 As1 O2 As2 -42(4) 2_645 .
O1 As1 O2 As2 -126(4) . .
O2 As1 O1 As1 -64(4) . 2_655
O2 As2 O3 As2 64(3) . 2
O3 As2 O2 As1 -134(4) . .
O3 As2 O2 As1 -37(4) 2_545 .
O3 As2 O3 As2 -32(2) 2_545 2
O4 As3 O4 As3 20.5(18) 2_656 2_646
O4 As3 O5 As4 132(3) . .
O4 As3 O5 As4 40(3) 2_656 .
O5 As3 O4 As3 -68(3) . 2_646
O5 As4 O6 As4 -165(3) . 2_556
O6 As4 O5 As3 -167(3) 2_546 .
O6 As4 O5 As3 98(3) . .
O6 As4 O6 As4 103(4) 2_546 2_556

loop_
_twin_individual_id
_twin_individual_mass_fraction_refined
1 1.1(8)
2 -0.1(8)
